data_2106285
loop_
_publ_author_name
'Clearfield, A.'
'Duax, W.L.'

_publ_section_title
;
 The crystal structure of the ion exchanger zirconium bis(monohydrogen
 orthoarsenate) monohydrate
;
_journal_name_full 'Acta Crystallographica B (24,1968-38,1982)'
_journal_page_first 2658
_journal_page_last 2662
_journal_volume 25
_journal_year 1969
_chemical_formula_sum 'As2 H4 O9 Zr'
_chemical_name_systematic 'Zr (H As O4)2 H2 O'
_space_group_IT_number 14
_symmetry_space_group_name_Hall '-P 2ybc'
_symmetry_space_group_name_H-M 'P 1 21/c 1'
_cell_angle_alpha 90
_cell_angle_beta 111.3
_cell_angle_gamma 90
_cell_formula_units_Z 4
_cell_length_a 9.178
_cell_length_b 5.378
_cell_length_c 16.55
_cell_volume 761.095
_citation_journal_id_ASTM ACBCAR
_cod_data_source_file Clearfield_ACBCAR_1969_1794.cif
_cod_data_source_block H4As2O9Zr1
_cod_original_cell_volume 761.0949
_cod_original_formula_sum 'H4 As2 O9 Zr1'
_cod_database_code 2106285

loop_
_symmetry_equiv_pos_as_xyz
x,y,z
-x,y+1/2,-z+1/2
-x,-y,-z
x,-y-1/2,z-1/2

loop_
_atom_site_label
_atom_site_type_symbol
_atom_site_fract_x
_atom_site_fract_y
_atom_site_fract_z
_atom_site_occupancy
_atom_site_U_iso_or_equiv
As1 As+5 0.0032 0.7575 0.6144 1 0.0
O1 O-2 0.1204 0.8468 0.5646 1 0.0
O8 O-2 0.3731 0.8385 0.9109 1 0.0
O6 O-2 0.4287 0.5532 0.0687 1 0.0
O4 O-2 0.1054 0.7568 0.7231 1 0.0
O9 O-2 0.2541 0.2838 0.2626 1 0.0
O3 O-2 0.8515 0.9502 0.5923 1 0.0
O7 O-2 0.5152 0.259 0.2129 1 0.0
O5 O-2 0.318 0.0711 0.0592 1 0.0
As2 As+5 0.4684 0.2641 0.1036 1 0.0
O2 O-2 0.9455 0.4661 0.5953 1 0.0
Zr1 Zr+4 0.2401 0.7438 0.4857 1 0.0
